data_7152947
loop_
_publ_author_name
'Kusukawa, Takahiro'
'Matsumoto, Kazuya'
'Nakamura, Hajime'
'Iizuka, Wataru'
'Toyama, Keisuke'
'Takeshita, Shota'

_publ_section_title
;
 Four-component assembly in the crystalline state driven by
 amidinium-carboxylate salt bridge formation from an aqueous solution.
;
_journal_issue 22
_journal_name_full 'Organic &amp; biomolecular chemistry'
_journal_page_first 3692
_journal_page_last 3698
_journal_paper_doi 10.1039/c3ob40309b
_journal_volume 11
_journal_year 2013
_chemical_formula_moiety 'C26 H32 N4 O4 '
_chemical_formula_sum 'C26 H32 N4 O4'
_chemical_formula_weight 464.56
_space_group_IT_number 2
_symmetry_cell_setting triclinic
_symmetry_Int_Tables_number 2
_symmetry_space_group_name_Hall '-P 1'
_symmetry_space_group_name_H-M 'P -1'
_cell_angle_alpha 98.725(16)
_cell_angle_beta 103.439(15)
_cell_angle_gamma 79.976(12)
_cell_formula_units_Z 2
_cell_length_a 9.7411(15)
_cell_length_b 16.079(3)
_cell_length_c 7.9526(19)
_cell_measurement_reflns_used 15
_cell_measurement_temperature 213.1
_cell_measurement_theta_max 27.4
_cell_measurement_theta_min 25.2
_cell_volume 1184.9(4)
_computing_cell_refinement WinAFC
_computing_data_collection WinAFC
_computing_data_reduction CrystalStructure
_computing_publication_material 'CrystalStructure 3.8'
_computing_structure_refinement SHELXL
_computing_structure_solution SHELXS97
_diffrn_ambient_temperature 213
_diffrn_measured_fraction_theta_full 1.000
_diffrn_measured_fraction_theta_max 1.000
_diffrn_measurement_device_type 'Rigaku AFC7R'
_diffrn_measurement_method \w-2\q
_diffrn_radiation_type 'Cu K\a'
_diffrn_radiation_wavelength 1.54178
_diffrn_reflns_av_R_equivalents 0.048
_diffrn_reflns_limit_h_max 11
_diffrn_reflns_limit_h_min -11
_diffrn_reflns_limit_k_max 18
_diffrn_reflns_limit_k_min -19
_diffrn_reflns_limit_l_max 9
_diffrn_reflns_limit_l_min -6
_diffrn_reflns_number 5824
_diffrn_reflns_theta_full 66.75
_diffrn_reflns_theta_max 66.75
_diffrn_standards_decay_% 0.00
_diffrn_standards_interval_count 0
_diffrn_standards_number 3
_exptl_absorpt_coefficient_mu 0.721
_exptl_absorpt_correction_T_max 0.866
_exptl_absorpt_correction_T_min 0.798
_exptl_absorpt_correction_type psi-scan
_exptl_absorpt_process_details '(North, Phillips & Mathews, 1968)'
_exptl_crystal_colour colorless
_exptl_crystal_density_diffrn 1.302
_exptl_crystal_density_method 'not measured'
_exptl_crystal_description prismatic
_exptl_crystal_F_000 496.00
_exptl_crystal_size_max 0.20
_exptl_crystal_size_mid 0.20
_exptl_crystal_size_min 0.20
_refine_diff_density_max 0.23
_refine_diff_density_min -0.23
_refine_ls_extinction_method none
_refine_ls_goodness_of_fit_ref 0.929
_refine_ls_hydrogen_treatment refall
_refine_ls_number_parameters 340
_refine_ls_number_reflns 4209
_refine_ls_R_factor_gt 0.0439
_refine_ls_shift/su_max 0.0000
_refine_ls_structure_factor_coef Fsqd
_refine_ls_weighting_details 'w = 1/[\s^2^(Fo^2^)+(0.0583P)^2^+0.0000P] where P=(Fo^2^+2Fc^2^)/3'
_refine_ls_weighting_scheme calc
_refine_ls_wR_factor_ref 0.1458
_reflns_number_gt 1805
_reflns_number_total 4209
_reflns_threshold_expression F^2^>2.0\s(F^2^)
_cod_data_source_file c3ob40309b.txt
_cod_data_source_block '_kusu142'
_cod_original_formula_sum 'C26 H32 N4 O4 '
_cod_database_code 7152947

loop_
_symmetry_equiv_pos_site_id
_symmetry_equiv_pos_as_xyz
1 +X,+Y,+Z
2 -X,-Y,-Z

loop_
_atom_site_label
_atom_site_type_symbol
_atom_site_fract_x
_atom_site_fract_y
_atom_site_fract_z
_atom_site_U_iso_or_equiv
_atom_site_adp_type
_atom_site_occupancy
_atom_site_symmetry_multiplicity
_atom_site_calc_flag
_atom_site_refinement_flags
O(1) O 1.0168(2) 0.88435(14) 0.7444(3) 0.0409(6) Uani 1.00 1 d .
O(2) O 0.7863(2) 0.89504(15) 0.7369(3) 0.0477(7) Uani 1.00 1 d .
O(3) O 1.4313(2) 0.09597(14) 0.6868(3) 0.0444(7) Uani 1.00 1 d .
O(4) O 1.2223(2) 0.11569(14) 0.7642(3) 0.0455(7) Uani 1.00 1 d .
N(1) N 0.4859(3) 1.06063(19) 1.2000(4) 0.0368(7) Uani 1.00 1 d .
N(2) N 0.7172(2) 1.06199(18) 1.1918(3) 0.0330(7) Uani 1.00 1 d .
N(3) N 0.7118(3) 1.05335(18) 0.6312(4) 0.0322(6) Uani 1.00 1 d .
N(4) N 0.9492(3) 1.06141(19) 0.6847(4) 0.0377(7) Uani 1.00 1 d .
C(1) C 0.5526(3) 1.1957(2) 1.1818(4) 0.0291(7) Uani 1.00 1 d .
C(2) C 0.4765(3) 1.2414(2) 1.2971(4) 0.0357(8) Uani 1.00 1 d .
C(3) C 0.4417(3) 1.3311(2) 1.3035(5) 0.0445(10) Uani 1.00 1 d .
C(4) C 0.4826(3) 1.3723(2) 1.1912(4) 0.0401(9) Uani 1.00 1 d .
C(5) C 0.7175(3) 1.3696(2) 0.7036(4) 0.0377(9) Uani 1.00 1 d .
C(6) C 0.7920(3) 1.3263(2) 0.5866(4) 0.0381(8) Uani 1.00 1 d .
C(7) C 0.8265(3) 1.2363(2) 0.5756(4) 0.0335(8) Uani 1.00 1 d .
C(8) C 0.7843(3) 1.19274(19) 0.6828(4) 0.0263(7) Uani 1.00 1 d .
C(9) C 0.6696(3) 1.19424(19) 0.9331(4) 0.0270(7) Uani 1.00 1 d .
C(10) C 0.5996(3) 1.3696(2) 0.9475(4) 0.0328(8) Uani 1.00 1 d .
C(11) C 0.5965(3) 1.23728(19) 1.0597(4) 0.0261(7) Uani 1.00 1 d .
C(12) C 0.5596(3) 1.3276(2) 1.0652(4) 0.0308(8) Uani 1.00 1 d .
C(13) C 0.7074(3) 1.23583(18) 0.8132(4) 0.0246(7) Uani 1.00 1 d .
C(14) C 0.6730(3) 1.32674(19) 0.8224(4) 0.0295(7) Uani 1.00 1 d .
C(15) C 0.5867(3) 1.1024(2) 1.1900(4) 0.0271(7) Uani 1.00 1 d .
C(16) C 0.8167(3) 1.09823(19) 0.6655(4) 0.0260(7) Uani 1.00 1 d .
C(17) C 0.9117(3) 0.8590(2) 0.7774(4) 0.0309(8) Uani 1.00 1 d .
C(18) C 0.9342(3) 0.7784(2) 0.8625(4) 0.0363(8) Uani 1.00 1 d .
C(19) C 1.0183(3) 0.70425(19) 0.7722(4) 0.0323(8) Uani 1.00 1 d .
C(20) C 1.0196(3) 0.6190(2) 0.8360(4) 0.0360(8) Uani 1.00 1 d .
C(21) C 1.1076(3) 0.5454(2) 0.7458(4) 0.0372(8) Uani 1.00 1 d .
C(22) C 1.1138(3) 0.4597(2) 0.8089(5) 0.0417(9) Uani 1.00 1 d .
C(23) C 1.2012(3) 0.38746(19) 0.7150(4) 0.0353(8) Uani 1.00 1 d .
C(24) C 1.2076(3) 0.2993(2) 0.7688(4) 0.0364(8) Uani 1.00 1 d .
C(25) C 1.2958(3) 0.23219(19) 0.6676(4) 0.0339(8) Uani 1.00 1 d .
C(26) C 1.3161(3) 0.1416(2) 0.7104(4) 0.0314(8) Uani 1.00 1 d .
H(1) H 0.4464 1.2129 1.3741 0.043 Uiso 1.00 1 c R
H(2) H 0.3905 1.3617 1.3853 0.053 Uiso 1.00 1 c R
H(3) H 0.4597 1.4318 1.1967 0.048 Uiso 1.00 1 c R
H(4) H 0.6945 1.4290 0.7073 0.045 Uiso 1.00 1 c R
H(5) H 0.8215 1.3560 0.5113 0.046 Uiso 1.00 1 c R
H(6) H 0.8787 1.2069 0.4936 0.040 Uiso 1.00 1 c R
H(7) H 0.6941 1.1349 0.9287 0.032 Uiso 1.00 1 c R
H(8) H 0.5761 1.4290 0.9529 0.039 Uiso 1.00 1 c R
H(9) H 0.9846 0.7890 0.9839 0.044 Uiso 1.00 1 c R
H(10) H 0.8410 0.7633 0.8629 0.044 Uiso 1.00 1 c R
H(11) H 1.1169 0.7152 0.7902 0.039 Uiso 1.00 1 c R
H(12) H 0.9778 0.7003 0.6468 0.039 Uiso 1.00 1 c R
H(13) H 1.0584 0.6230 0.9617 0.043 Uiso 1.00 1 c R
H(14) H 0.9213 0.6071 0.8155 0.043 Uiso 1.00 1 c R
H(15) H 1.0674 0.5411 0.6204 0.045 Uiso 1.00 1 c R
H(16) H 1.2051 0.5583 0.7640 0.045 Uiso 1.00 1 c R
H(17) H 1.0165 0.4467 0.7916 0.050 Uiso 1.00 1 c R
H(18) H 1.1554 0.4635 0.9340 0.050 Uiso 1.00 1 c R
H(19) H 1.2988 0.4003 0.7352 0.042 Uiso 1.00 1 c R
H(20) H 1.1612 0.3857 0.5897 0.042 Uiso 1.00 1 c R
H(21) H 1.2493 0.2998 0.8935 0.044 Uiso 1.00 1 c R
H(22) H 1.1107 0.2853 0.7483 0.044 Uiso 1.00 1 c R
H(23) H 1.3904 0.2492 0.6848 0.041 Uiso 1.00 1 c R
H(24) H 1.2516 0.2325 0.5436 0.041 Uiso 1.00 1 c R
H(25) H 0.793(3) 1.095(2) 1.192(4) 0.051(11) Uiso 1.00 1 c .
H(26) H 0.734(3) 0.999(2) 1.202(4) 0.050(10) Uiso 1.00 1 c .
H(27) H 0.514(3) 1.001(2) 1.222(4) 0.050(11) Uiso 1.00 1 c .
H(28) H 0.396(4) 1.091(2) 1.203(5) 0.072(13) Uiso 1.00 1 c .
H(29) H 0.623(3) 1.081(2) 0.638(4) 0.037(10) Uiso 1.00 1 c .
H(30) H 0.731(3) 0.993(2) 0.643(4) 0.044(10) Uiso 1.00 1 c .
H(31) H 0.971(3) 1.000(2) 0.688(4) 0.055(11) Uiso 1.00 1 c .
H(32) H 1.032(3) 1.095(2) 0.716(4) 0.046(10) Uiso 1.00 1 c .

loop_
_atom_site_aniso_label
_atom_site_aniso_U_11
_atom_site_aniso_U_22
_atom_site_aniso_U_33
_atom_site_aniso_U_12
_atom_site_aniso_U_13
_atom_site_aniso_U_23
O(1) 0.0276(13) 0.0322(13) 0.0688(19) -0.0057(10) 0.0157(12) 0.0141(12)
O(2) 0.0273(13) 0.0389(14) 0.083(2) 0.0051(10) 0.0182(13) 0.0256(14)
O(3) 0.0306(13) 0.0291(13) 0.077(2) 0.0040(10) 0.0194(13) 0.0133(13)
O(4) 0.0345(14) 0.0326(13) 0.077(2) -0.0028(10) 0.0229(13) 0.0160(13)
N(1) 0.0271(16) 0.0294(16) 0.060(2) -0.0015(12) 0.0174(15) 0.0147(15)
N(2) 0.0267(16) 0.0273(16) 0.050(2) 0.0010(12) 0.0150(14) 0.0135(15)
N(3) 0.0321(16) 0.0199(14) 0.048(2) -0.0009(12) 0.0165(14) 0.0043(13)
N(4) 0.0261(16) 0.0242(16) 0.065(2) 0.0006(12) 0.0163(15) 0.0075(15)
C(1) 0.0280(17) 0.0238(17) 0.036(2) -0.0009(13) 0.0094(15) 0.0030(15)
C(2) 0.0325(19) 0.039(2) 0.040(2) -0.0018(15) 0.0177(17) 0.0064(17)
C(3) 0.051(2) 0.037(2) 0.050(2) 0.0034(18) 0.029(2) 0.0015(19)
C(4) 0.044(2) 0.0266(19) 0.050(2) 0.0022(16) 0.0191(19) -0.0007(18)
C(5) 0.048(2) 0.0250(18) 0.045(2) -0.0031(16) 0.0187(19) 0.0104(17)
C(6) 0.050(2) 0.0314(18) 0.042(2) -0.0061(16) 0.0218(18) 0.0118(17)
C(7) 0.0354(19) 0.0277(18) 0.040(2) -0.0029(14) 0.0156(16) 0.0036(16)
C(8) 0.0245(16) 0.0239(16) 0.033(2) -0.0035(12) 0.0105(15) 0.0045(15)
C(9) 0.0266(17) 0.0189(15) 0.035(2) -0.0006(13) 0.0059(15) 0.0040(14)
C(10) 0.0376(19) 0.0179(15) 0.044(2) 0.0049(13) 0.0155(16) 0.0050(15)
C(11) 0.0265(17) 0.0242(16) 0.029(2) -0.0007(13) 0.0088(15) 0.0045(15)
C(12) 0.0287(17) 0.0267(17) 0.036(2) 0.0014(14) 0.0077(15) 0.0040(16)
C(13) 0.0234(16) 0.0194(15) 0.0302(19) -0.0008(12) 0.0050(14) 0.0040(14)
C(14) 0.0285(17) 0.0224(17) 0.038(2) -0.0028(13) 0.0067(15) 0.0046(15)
C(15) 0.0240(17) 0.0317(18) 0.0273(19) -0.0032(13) 0.0068(14) 0.0075(15)
C(16) 0.0301(17) 0.0205(16) 0.031(2) 0.0012(13) 0.0143(15) 0.0066(14)
C(17) 0.0268(18) 0.0202(16) 0.046(2) 0.0001(13) 0.0111(16) 0.0037(15)
C(18) 0.0358(19) 0.0290(19) 0.047(2) -0.0021(15) 0.0146(17) 0.0082(17)
C(19) 0.0358(19) 0.0217(17) 0.040(2) 0.0017(14) 0.0111(16) 0.0081(15)
C(20) 0.0362(19) 0.0288(19) 0.044(2) -0.0032(15) 0.0104(17) 0.0069(17)
C(21) 0.042(2) 0.0267(18) 0.044(2) -0.0034(15) 0.0109(17) 0.0078(16)
C(22) 0.044(2) 0.0274(19) 0.056(2) -0.0007(16) 0.0147(19) 0.0095(18)
C(23) 0.038(2) 0.0249(18) 0.043(2) -0.0027(15) 0.0085(17) 0.0061(16)
C(24) 0.0311(19) 0.0301(19) 0.049(2) 0.0008(14) 0.0140(17) 0.0063(17)
C(25) 0.0345(19) 0.0262(18) 0.041(2) 0.0004(14) 0.0098(16) 0.0063(16)
C(26) 0.0299(18) 0.0235(17) 0.040(2) -0.0033(14) 0.0067(16) 0.0034(16)

loop_
_atom_type_symbol
_atom_type_description
_atom_type_scat_dispersion_real
_atom_type_scat_dispersion_imag
_atom_type_scat_source
C C 0.018 0.009
;
International Tables for Crystallography
(1992, Vol. C, Tables 4.2.6.8 and 6.1.1.4)
;
H H 0.000 0.000
;
International Tables for Crystallography
(1992, Vol. C, Table 6.1.1.4)
;
N N 0.031 0.018
;
International Tables for Crystallography
(1992, Vol. C, Tables 4.2.6.8 and 6.1.1.4)
;
O O 0.049 0.032
;
International Tables for Crystallography
(1992, Vol. C, Tables 4.2.6.8 and 6.1.1.4)
;

loop_
_geom_angle_atom_site_label_1
_geom_angle_atom_site_label_2
_geom_angle_atom_site_label_3
_geom_angle
_geom_angle_publ_flag
C(2) C(1) C(11) 120.5(2) yes
C(2) C(1) C(15) 116.7(3) yes
C(11) C(1) C(15) 122.8(2) yes
C(1) C(2) C(3) 121.2(3) yes
C(2) C(3) C(4) 119.7(3) yes
C(3) C(4) C(12) 121.5(3) yes
C(6) C(5) C(14) 121.1(3) yes
C(5) C(6) C(7) 120.8(3) yes
C(6) C(7) C(8) 120.2(3) yes
C(7) C(8) C(13) 121.4(2) yes
C(7) C(8) C(16) 119.5(3) yes
C(13) C(8) C(16) 119.0(3) yes
C(11) C(9) C(13) 122.5(2) yes
C(12) C(10) C(14) 122.3(2) yes
C(1) C(11) C(9) 123.7(2) yes
C(1) C(11) C(12) 118.1(2) yes
C(9) C(11) C(12) 118.3(3) yes
C(4) C(12) C(10) 121.7(3) yes
C(4) C(12) C(11) 119.0(3) yes
C(10) C(12) C(11) 119.4(3) yes
C(8) C(13) C(9) 123.4(2) yes
C(8) C(13) C(14) 117.8(3) yes
C(9) C(13) C(14) 118.8(2) yes
C(5) C(14) C(10) 122.6(2) yes
C(5) C(14) C(13) 118.6(3) yes
C(10) C(14) C(13) 118.7(3) yes
N(1) C(15) N(2) 119.9(3) yes
N(1) C(15) C(1) 118.9(2) yes
N(2) C(15) C(1) 121.2(3) yes
N(3) C(16) N(4) 121.0(2) yes
N(3) C(16) C(8) 119.3(2) yes
N(4) C(16) C(8) 119.7(3) yes
O(1) C(17) O(2) 123.5(3) yes
O(1) C(17) C(18) 119.5(2) yes
O(2) C(17) C(18) 116.9(3) yes
C(17) C(18) C(19) 113.1(3) yes
C(18) C(19) C(20) 113.7(3) yes
C(19) C(20) C(21) 112.8(3) yes
C(20) C(21) C(22) 114.3(3) yes
C(21) C(22) C(23) 112.9(3) yes
C(22) C(23) C(24) 115.4(3) yes
C(23) C(24) C(25) 111.3(3) yes
C(24) C(25) C(26) 117.5(3) yes
O(3) C(26) O(4) 123.8(3) yes
O(3) C(26) C(25) 115.7(3) yes
O(4) C(26) C(25) 120.4(2) yes
C(15) N(1) H(27) 117(2) no
C(15) N(1) H(28) 118(2) no
H(27) N(1) H(28) 124(3) no
C(15) N(2) H(25) 118.7(18) no
C(15) N(2) H(26) 117(2) no
H(25) N(2) H(26) 124(2) no
C(16) N(3) H(29) 118(2) no
C(16) N(3) H(30) 120(2) no
H(29) N(3) H(30) 118(3) no
C(16) N(4) H(31) 119(2) no
C(16) N(4) H(32) 122.1(18) no
H(31) N(4) H(32) 118(2) no
C(1) C(2) H(1) 119.4 no
C(3) C(2) H(1) 119.4 no
C(2) C(3) H(2) 120.1 no
C(4) C(3) H(2) 120.1 no
C(3) C(4) H(3) 119.3 no
C(12) C(4) H(3) 119.3 no
C(6) C(5) H(4) 119.4 no
C(14) C(5) H(4) 119.4 no
C(5) C(6) H(5) 119.6 no
C(7) C(6) H(5) 119.6 no
C(6) C(7) H(6) 119.9 no
C(8) C(7) H(6) 119.9 no
C(11) C(9) H(7) 118.7 no
C(13) C(9) H(7) 118.7 no
C(12) C(10) H(8) 118.8 no
C(14) C(10) H(8) 118.9 no
C(17) C(18) H(9) 109.0 no
C(17) C(18) H(10) 109.0 no
C(19) C(18) H(9) 109.0 no
C(19) C(18) H(10) 109.0 no
H(9) C(18) H(10) 107.8 no
C(18) C(19) H(11) 108.8 no
C(18) C(19) H(12) 108.8 no
C(20) C(19) H(11) 108.8 no
C(20) C(19) H(12) 108.8 no
H(11) C(19) H(12) 107.7 no
C(19) C(20) H(13) 109.0 no
C(19) C(20) H(14) 109.0 no
C(21) C(20) H(13) 109.0 no
C(21) C(20) H(14) 109.0 no
H(13) C(20) H(14) 107.8 no
C(20) C(21) H(15) 108.7 no
C(20) C(21) H(16) 108.7 no
C(22) C(21) H(15) 108.7 no
C(22) C(21) H(16) 108.7 no
H(15) C(21) H(16) 107.6 no
C(21) C(22) H(17) 109.0 no
C(21) C(22) H(18) 109.0 no
C(23) C(22) H(17) 109.0 no
C(23) C(22) H(18) 109.0 no
H(17) C(22) H(18) 107.8 no
C(22) C(23) H(19) 108.4 no
C(22) C(23) H(20) 108.4 no
C(24) C(23) H(19) 108.4 no
C(24) C(23) H(20) 108.4 no
H(19) C(23) H(20) 107.5 no
C(23) C(24) H(21) 109.4 no
C(23) C(24) H(22) 109.4 no
C(25) C(24) H(21) 109.4 no
C(25) C(24) H(22) 109.4 no
H(21) C(24) H(22) 108.0 no
C(24) C(25) H(23) 107.9 no
C(24) C(25) H(24) 107.9 no
C(26) C(25) H(23) 107.9 no
C(26) C(25) H(24) 107.9 no
H(23) C(25) H(24) 107.2 no

loop_
_geom_bond_atom_site_label_1
_geom_bond_atom_site_label_2
_geom_bond_distance
_geom_bond_publ_flag
O(1) C(17) 1.260(4) yes
O(2) C(17) 1.249(3) yes
O(3) C(26) 1.266(3) yes
O(4) C(26) 1.248(4) yes
N(1) C(15) 1.306(4) yes
N(2) C(15) 1.321(3) yes
N(3) C(16) 1.307(4) yes
N(4) C(16) 1.307(4) yes
C(1) C(2) 1.361(4) yes
C(1) C(11) 1.436(5) yes
C(1) C(15) 1.487(4) yes
C(2) C(3) 1.419(4) yes
C(3) C(4) 1.353(6) yes
C(4) C(12) 1.424(5) yes
C(5) C(6) 1.349(5) yes
C(5) C(14) 1.431(5) yes
C(6) C(7) 1.423(4) yes
C(7) C(8) 1.352(5) yes
C(8) C(13) 1.442(4) yes
C(8) C(16) 1.489(4) yes
C(9) C(11) 1.396(4) yes
C(9) C(13) 1.391(5) yes
C(10) C(12) 1.391(5) yes
C(10) C(14) 1.388(4) yes
C(11) C(12) 1.431(4) yes
C(13) C(14) 1.436(4) yes
C(17) C(18) 1.511(5) yes
C(18) C(19) 1.510(4) yes
C(19) C(20) 1.530(4) yes
C(20) C(21) 1.525(4) yes
C(21) C(22) 1.523(5) yes
C(22) C(23) 1.523(4) yes
C(23) C(24) 1.529(4) yes
C(24) C(25) 1.512(4) yes
C(25) C(26) 1.515(4) yes
N(1) H(27) 0.98(3) no
N(2) H(25) 0.98(4) no
N(2) H(26) 1.01(3) no
N(3) H(29) 0.91(3) no
N(3) H(30) 0.97(3) no
N(4) H(31) 0.97(3) no
N(4) H(32) 1.01(3) no
C(2) H(1) 0.940 no
C(3) H(2) 0.940 no
C(4) H(3) 0.940 no
C(5) H(4) 0.940 no
C(6) H(5) 0.940 no
C(7) H(6) 0.940 no
C(9) H(7) 0.940 no
C(10) H(8) 0.940 no
C(18) H(9) 0.980 no
C(18) H(10) 0.980 no
C(19) H(11) 0.980 no
C(19) H(12) 0.980 no
C(20) H(13) 0.980 no
C(20) H(14) 0.980 no
C(21) H(15) 0.980 no
C(21) H(16) 0.980 no
C(22) H(17) 0.980 no
C(22) H(18) 0.980 no
C(23) H(19) 0.980 no
C(23) H(20) 0.980 no
C(24) H(21) 0.980 no
C(24) H(22) 0.980 no
C(25) H(23) 0.980 no
C(25) H(24) 0.980 no

loop_
_geom_contact_atom_site_label_1
_geom_contact_atom_site_label_2
_geom_contact_distance
_geom_contact_site_symmetry_2
O(1) N(2) 2.784(3) 2_777
O(1) N(4) 2.894(3) .
O(1) C(7) 3.442(4) 2_776
O(2) O(3) 3.548(3) 2_766
O(2) N(1) 2.764(4) 2_677
O(2) N(3) 2.727(3) .
O(2) N(4) 3.459(4) .
O(2) C(2) 3.590(4) 2_677
O(2) C(16) 3.473(4) .
O(2) C(25) 3.542(4) 2_766
O(2) C(26) 3.452(4) 2_766
O(3) O(2) 3.548(3) 2_766
O(3) N(1) 2.728(3) 2_767
O(3) N(2) 3.485(4) 2_767
O(3) N(3) 2.820(3) 1_645
O(3) N(3) 3.434(3) 2_766
O(3) C(9) 3.154(3) 1_645
O(3) C(15) 3.519(4) 2_767
O(4) N(2) 2.873(3) 2_767
O(4) N(4) 2.845(3) 1_545
N(1) O(2) 2.764(4) 2_677
N(1) O(3) 2.728(3) 2_767
N(1) N(1) 3.513(4) 2_677
N(1) N(3) 3.470(5) 2_677
N(1) C(26) 3.561(4) 2_767
N(2) O(1) 2.784(3) 2_777
N(2) O(3) 3.485(4) 2_767
N(2) O(4) 2.873(3) 2_767
N(2) N(3) 3.532(4) 1_556
N(2) N(4) 3.510(3) 2_777
N(2) C(26) 3.561(4) 2_767
N(3) O(2) 2.727(3) .
N(3) O(3) 2.820(3) 1_465
N(3) O(3) 3.434(3) 2_766
N(3) N(1) 3.470(5) 2_677
N(3) N(2) 3.532(4) 1_554
N(3) C(15) 3.597(4) 1_554
N(3) C(17) 3.584(4) .
N(4) O(1) 2.894(3) .
N(4) O(2) 3.459(4) .
N(4) O(4) 2.845(3) 1_565
N(4) N(2) 3.510(3) 2_777
N(4) N(4) 3.525(4) 2_776
N(4) C(17) 3.541(4) .
C(2) O(2) 3.590(4) 2_677
C(7) O(1) 3.442(4) 2_776
C(9) O(3) 3.154(3) 1_465
C(15) O(3) 3.519(4) 2_767
C(15) N(3) 3.597(4) 1_556
C(16) O(2) 3.473(4) .
C(17) N(3) 3.584(4) .
C(17) N(4) 3.541(4) .
C(25) O(2) 3.542(4) 2_766
C(26) O(2) 3.452(4) 2_766
C(26) N(1) 3.561(4) 2_767
C(26) N(2) 3.561(4) 2_767
O(1) H(6) 2.511 2_776
O(1) H(7) 3.364 2_777
O(1) H(25) 1.88(3) 2_777
O(1) H(26) 3.23(3) 2_777
O(1) H(30) 3.02(3) .
O(1) H(31) 1.94(3) .
O(1) H(32) 3.46(3) .
O(2) H(1) 2.984 2_677
O(2) H(24) 2.795 2_766
O(2) H(27) 3.17(3) 2_677
O(2) H(28) 1.91(4) 2_677
O(2) H(29) 3.25(3) .
O(2) H(30) 1.79(3) .
O(2) H(31) 2.80(4) .
O(3) H(1) 3.381 1_644
O(3) H(7) 2.924 1_645
O(3) H(26) 2.77(4) 2_767
O(3) H(27) 1.77(3) 2_767
O(3) H(28) 3.32(3) 2_767
O(3) H(29) 1.97(3) 1_645
O(3) H(29) 3.56(3) 2_766
O(3) H(30) 3.16(3) 1_645
O(3) H(30) 3.02(3) 2_766
O(4) H(9) 3.209 2_767
O(4) H(10) 3.413 2_767
O(4) H(25) 3.49(3) 2_767
O(4) H(26) 1.87(3) 2_767
O(4) H(27) 2.89(3) 2_767
O(4) H(28) 3.55(3) 1_645
O(4) H(30) 3.52(3) 2_766
O(4) H(31) 3.22(4) 1_545
O(4) H(32) 1.88(3) 1_545
N(1) H(26) 3.51(3) 2_677
N(1) H(27) 3.35(3) 2_677
N(1) H(28) 0.93(4) .
N(1) H(29) 3.41(3) 1_556
N(1) H(29) 3.22(3) 2_677
N(1) H(30) 2.99(4) 2_677
N(2) H(6) 3.390 1_556
N(2) H(28) 3.11(4) .
N(2) H(31) 3.01(3) 2_777
N(2) H(32) 3.23(3) 2_777
N(3) H(26) 3.44(3) 1_554
N(3) H(27) 3.44(3) 1_554
N(3) H(27) 3.03(4) 2_677
N(3) H(28) 3.26(4) 2_677
N(4) H(9) 3.313 2_777
N(4) H(25) 3.32(3) 2_777
N(4) H(26) 3.03(3) 2_777
N(4) H(31) 3.21(3) 2_776
C(1) H(6) 3.560 1_556
C(1) H(28) 2.51(4) .
C(2) H(10) 3.068 2_677
C(2) H(23) 3.357 1_466
C(2) H(24) 3.294 1_466
C(2) H(28) 2.62(4) .
C(3) H(10) 3.285 2_677
C(3) H(14) 3.449 2_677
C(3) H(21) 3.374 1_465
C(4) H(4) 3.432 2_687
C(4) H(8) 3.467 2_687
C(4) H(16) 3.345 2_777
C(4) H(18) 3.570 1_465
C(4) H(21) 3.117 1_465
C(5) H(2) 3.588 1_554
C(5) H(3) 3.428 2_687
C(5) H(13) 3.026 2_777
C(5) H(17) 3.249 1_565
C(6) H(11) 3.262 2_776
C(6) H(12) 3.165 2_776
C(6) H(13) 3.575 2_777
C(6) H(15) 3.502 2_776
C(6) H(16) 3.584 2_776
C(6) H(17) 3.170 1_565
C(6) H(22) 3.068 1_565
C(7) H(11) 3.311 2_776
C(7) H(12) 3.255 2_776
C(7) H(22) 2.972 1_565
C(7) H(25) 3.50(3) 1_554
C(8) H(9) 3.066 2_777
C(9) H(9) 3.330 2_777
C(9) H(11) 3.040 2_777
C(9) H(23) 3.045 1_465
C(10) H(3) 3.466 2_687
C(10) H(8) 3.460 2_687
C(10) H(11) 3.273 2_777
C(10) H(13) 3.260 2_777
C(10) H(16) 2.857 2_777
C(10) H(19) 3.022 1_465
C(10) H(23) 3.230 1_465
C(11) H(11) 2.953 2_777
C(11) H(21) 3.367 1_465
C(11) H(23) 3.196 1_465
C(12) H(11) 3.087 2_777
C(12) H(16) 3.119 2_777
C(12) H(19) 3.392 1_465
C(12) H(21) 3.094 1_465
C(12) H(23) 3.272 1_465
C(13) H(9) 3.049 2_777
C(13) H(11) 3.271 2_777
C(13) H(13) 3.497 2_777
C(13) H(23) 2.999 1_465
C(14) H(11) 3.370 2_777
C(14) H(13) 2.945 2_777
C(14) H(16) 3.571 2_777
C(14) H(19) 3.570 1_465
C(14) H(23) 3.116 1_465
C(15) H(27) 3.45(3) 2_677
C(15) H(28) 1.93(4) .
C(15) H(29) 3.56(3) 1_556
C(16) H(9) 3.462 2_777
C(17) H(6) 3.246 2_776
C(17) H(24) 3.000 2_766
C(17) H(25) 3.04(3) 2_777
C(17) H(28) 3.00(4) 2_677
C(17) H(30) 2.72(3) .
C(17) H(31) 2.67(4) .
C(18) H(21) 3.416 2_767
C(18) H(22) 3.544 2_767
C(18) H(24) 3.311 2_766
C(18) H(28) 3.49(3) 2_677
C(19) H(5) 2.984 2_776
C(19) H(6) 3.149 2_776
C(19) H(20) 3.272 2_766
C(19) H(24) 3.322 2_766
C(20) H(5) 3.568 2_776
C(20) H(17) 3.402 2_767
C(20) H(18) 3.314 2_767
C(20) H(20) 3.430 2_766
C(21) H(5) 3.032 2_776
C(21) H(8) 3.480 2_777
C(21) H(15) 3.257 2_766
C(21) H(20) 3.441 2_766
C(22) H(13) 3.293 2_767
C(22) H(14) 3.431 2_767
C(22) H(15) 3.459 2_766
C(23) H(2) 3.478 1_644
C(23) H(12) 3.256 2_766
C(23) H(15) 3.452 2_766
C(24) H(9) 3.588 2_767
C(24) H(10) 3.394 2_767
C(24) H(12) 3.379 2_766
C(25) H(1) 2.985 1_644
C(25) H(12) 3.354 2_766
C(26) H(26) 2.62(4) 2_767
C(26) H(27) 2.63(3) 2_767
C(26) H(29) 3.14(3) 1_645
C(26) H(30) 3.27(3) 2_766
C(26) H(32) 3.00(3) 1_545
H(1) O(2) 2.984 2_677
H(1) O(3) 3.381 1_466
H(1) C(25) 2.985 1_466
H(1) H(10) 2.988 2_677
H(1) H(23) 2.612 1_466
H(1) H(24) 2.524 1_466
H(1) H(28) 2.272 .
H(1) H(29) 3.204 1_556
H(2) C(5) 3.588 1_556
H(2) C(23) 3.478 1_466
H(2) H(4) 3.470 2_687
H(2) H(10) 3.365 2_677
H(2) H(14) 3.079 2_677
H(2) H(19) 3.060 1_466
H(2) H(20) 2.996 1_466
H(2) H(23) 3.202 1_466
H(2) H(24) 3.209 1_466
H(3) C(5) 3.428 2_687
H(3) C(10) 3.466 2_687
H(3) H(4) 2.587 2_687
H(3) H(8) 2.625 2_687
H(3) H(16) 3.237 2_777
H(3) H(18) 3.214 1_465
H(3) H(21) 3.490 1_465
H(4) C(4) 3.432 2_687
H(4) H(2) 3.470 2_687
H(4) H(3) 2.587 2_687
H(4) H(13) 3.232 2_777
H(4) H(17) 3.106 1_565
H(4) H(18) 3.272 2_777
H(5) C(19) 2.984 2_776
H(5) C(20) 3.568 2_776
H(5) C(21) 3.032 2_776
H(5) H(11) 2.650 2_776
H(5) H(12) 2.531 2_776
H(5) H(15) 2.585 2_776
H(5) H(16) 2.700 2_776
H(5) H(17) 2.952 1_565
H(5) H(20) 3.326 1_565
H(5) H(22) 3.138 1_565
H(6) O(1) 2.511 2_776
H(6) N(2) 3.390 1_554
H(6) C(1) 3.560 1_554
H(6) C(17) 3.246 2_776
H(6) C(19) 3.149 2_776
H(6) H(11) 2.754 2_776
H(6) H(12) 2.717 2_776
H(6) H(22) 2.981 1_565
H(6) H(25) 2.822 1_554
H(7) O(1) 3.364 2_777
H(7) O(3) 2.924 1_465
H(7) H(9) 3.441 2_777
H(7) H(11) 3.492 2_777
H(7) H(23) 3.524 1_465
H(7) H(27) 3.156 2_677
H(8) C(4) 3.467 2_687
H(8) C(10) 3.460 2_687
H(8) C(21) 3.480 2_777
H(8) H(3) 2.625 2_687
H(8) H(8) 2.606 2_687
H(8) H(13) 3.442 2_777
H(8) H(16) 2.727 2_777
H(8) H(18) 3.263 2_777
H(8) H(19) 2.920 1_465
H(8) H(19) 3.586 2_777
H(9) O(4) 3.209 2_767
H(9) N(4) 3.313 2_777
H(9) C(8) 3.066 2_777
H(9) C(9) 3.330 2_777
H(9) C(13) 3.049 2_777
H(9) C(16) 3.462 2_777
H(9) C(24) 3.588 2_767
H(9) H(7) 3.441 2_777
H(9) H(21) 3.281 2_767
H(9) H(22) 2.983 2_767
H(9) H(32) 2.814 2_777
H(10) O(4) 3.413 2_767
H(10) C(2) 3.068 2_677
H(10) C(3) 3.285 2_677
H(10) C(24) 3.394 2_767
H(10) H(1) 2.988 2_677
H(10) H(2) 3.365 2_677
H(10) H(21) 2.693 2_767
H(10) H(22) 3.212 2_767
H(10) H(24) 3.156 2_766
H(10) H(28) 3.002 2_677
H(11) C(6) 3.262 2_776
H(11) C(7) 3.311 2_776
H(11) C(9) 3.040 2_777
H(11) C(10) 3.273 2_777
H(11) C(11) 2.953 2_777
H(11) C(12) 3.087 2_777
H(11) C(13) 3.271 2_777
H(11) C(14) 3.370 2_777
H(11) H(5) 2.650 2_776
H(11) H(6) 2.754 2_776
H(11) H(7) 3.492 2_777
H(11) H(25) 3.295 2_777
H(12) C(6) 3.165 2_776
H(12) C(7) 3.255 2_776
H(12) C(23) 3.256 2_766
H(12) C(24) 3.379 2_766
H(12) C(25) 3.354 2_766
H(12) H(5) 2.531 2_776
H(12) H(6) 2.717 2_776
H(12) H(20) 2.442 2_766
H(12) H(22) 3.093 2_766
H(12) H(24) 2.557 2_766
H(13) C(5) 3.026 2_777
H(13) C(6) 3.575 2_777
H(13) C(10) 3.260 2_777
H(13) C(13) 3.497 2_777
H(13) C(14) 2.945 2_777
H(13) C(22) 3.293 2_767
H(13) H(4) 3.232 2_777
H(13) H(8) 3.442 2_777
H(13) H(17) 2.693 2_767
H(13) H(18) 3.020 2_767
H(13) H(21) 3.424 2_767
H(13) H(22) 3.177 2_767
H(14) C(3) 3.449 2_677
H(14) C(22) 3.431 2_767
H(14) H(2) 3.079 2_677
H(14) H(17) 3.261 2_767
H(14) H(18) 2.737 2_767
H(14) H(20) 3.149 2_766
H(14) H(21) 3.198 2_767
H(15) C(6) 3.502 2_776
H(15) C(21) 3.257 2_766
H(15) C(22) 3.459 2_766
H(15) C(23) 3.452 2_766
H(15) H(5) 2.585 2_776
H(15) H(15) 2.408 2_766
H(15) H(17) 3.215 2_766
H(15) H(20) 2.663 2_766
H(16) C(4) 3.345 2_777
H(16) C(6) 3.584 2_776
H(16) C(10) 2.857 2_777
H(16) C(12) 3.119 2_777
H(16) C(14) 3.571 2_777
H(16) H(3) 3.237 2_777
H(16) H(5) 2.700 2_776
H(16) H(8) 2.727 2_777
H(17) C(5) 3.249 1_545
H(17) C(6) 3.170 1_545
H(17) C(20) 3.402 2_767
H(17) H(4) 3.106 1_545
H(17) H(5) 2.952 1_545
H(17) H(13) 2.693 2_767
H(17) H(14) 3.261 2_767
H(17) H(15) 3.215 2_766
H(17) H(17) 3.550 2_767
H(17) H(18) 3.090 2_767
H(18) C(4) 3.570 1_645
H(18) C(20) 3.314 2_767
H(18) H(3) 3.214 1_645
H(18) H(4) 3.272 2_777
H(18) H(8) 3.263 2_777
H(18) H(13) 3.020 2_767
H(18) H(14) 2.737 2_767
H(18) H(17) 3.090 2_767
H(18) H(18) 3.393 2_767
H(19) C(10) 3.022 1_645
H(19) C(12) 3.392 1_645
H(19) C(14) 3.570 1_645
H(19) H(2) 3.060 1_644
H(19) H(8) 2.920 1_645
H(19) H(8) 3.586 2_777
H(20) C(19) 3.272 2_766
H(20) C(20) 3.430 2_766
H(20) C(21) 3.441 2_766
H(20) H(2) 2.996 1_644
H(20) H(5) 3.326 1_545
H(20) H(12) 2.442 2_766
H(20) H(14) 3.149 2_766
H(20) H(15) 2.663 2_766
H(21) C(3) 3.374 1_645
H(21) C(4) 3.117 1_645
H(21) C(11) 3.367 1_645
H(21) C(12) 3.094 1_645
H(21) C(18) 3.416 2_767
H(21) H(3) 3.490 1_645
H(21) H(9) 3.281 2_767
H(21) H(10) 2.693 2_767
H(21) H(13) 3.424 2_767
H(21) H(14) 3.198 2_767
H(22) C(6) 3.068 1_545
H(22) C(7) 2.972 1_545
H(22) C(18) 3.544 2_767
H(22) H(5) 3.138 1_545
H(22) H(6) 2.981 1_545
H(22) H(9) 2.983 2_767
H(22) H(10) 3.212 2_767
H(22) H(12) 3.093 2_766
H(22) H(13) 3.177 2_767
H(22) H(32) 3.242 1_545
H(23) C(2) 3.357 1_644
H(23) C(9) 3.045 1_645
H(23) C(10) 3.230 1_645
H(23) C(11) 3.196 1_645
H(23) C(12) 3.272 1_645
H(23) C(13) 2.999 1_645
H(23) C(14) 3.116 1_645
H(23) H(1) 2.612 1_644
H(23) H(2) 3.202 1_644
H(23) H(7) 3.524 1_645
H(23) H(29) 3.250 1_645
H(24) O(2) 2.795 2_766
H(24) C(2) 3.294 1_644
H(24) C(17) 3.000 2_766
H(24) C(18) 3.311 2_766
H(24) C(19) 3.322 2_766
H(24) H(1) 2.524 1_644
H(24) H(2) 3.209 1_644
H(24) H(10) 3.156 2_766
H(24) H(12) 2.557 2_766
H(25) O(1) 1.88(3) 2_777
H(25) O(4) 3.49(3) 2_767
H(25) N(4) 3.32(3) 2_777
H(25) C(7) 3.50(3) 1_556
H(25) C(17) 3.04(3) 2_777
H(25) H(6) 2.822 1_556
H(25) H(11) 3.295 2_777
H(25) H(31) 2.60(4) 2_777
H(25) H(32) 3.32(4) 2_777
H(26) O(1) 3.23(3) 2_777
H(26) O(3) 2.77(4) 2_767
H(26) O(4) 1.87(3) 2_767
H(26) N(1) 3.51(3) 2_677
H(26) N(3) 3.44(3) 1_556
H(26) N(4) 3.03(3) 2_777
H(26) C(26) 2.62(4) 2_767
H(26) H(28) 3.37(5) .
H(26) H(28) 3.37(4) 2_677
H(26) H(30) 3.53(5) 1_556
H(26) H(31) 2.80(4) 2_777
H(26) H(32) 2.52(4) 2_777
H(27) O(2) 3.17(3) 2_677
H(27) O(3) 1.77(3) 2_767
H(27) O(4) 2.89(3) 2_767
H(27) N(1) 3.35(3) 2_677
H(27) N(3) 3.44(3) 1_556
H(27) N(3) 3.03(4) 2_677
H(27) C(15) 3.45(3) 2_677
H(27) C(26) 2.63(3) 2_767
H(27) H(7) 3.156 2_677
H(27) H(27) 3.47(5) 2_677
H(27) H(28) 1.69(5) .
H(27) H(29) 3.36(4) 1_556
H(27) H(29) 2.56(5) 2_677
H(27) H(30) 3.53(4) 1_556
H(27) H(30) 2.82(5) 2_677
H(28) O(2) 1.91(4) 2_677
H(28) O(3) 3.32(3) 2_767
H(28) O(4) 3.55(3) 1_465
H(28) N(1) 0.93(4) .
H(28) N(2) 3.11(4) .
H(28) N(3) 3.26(4) 2_677
H(28) C(1) 2.51(4) .
H(28) C(2) 2.62(4) .
H(28) C(15) 1.93(4) .
H(28) C(17) 3.00(4) 2_677
H(28) C(18) 3.49(3) 2_677
H(28) H(1) 2.272 .
H(28) H(10) 3.002 2_677
H(28) H(26) 3.37(5) .
H(28) H(26) 3.37(4) 2_677
H(28) H(27) 1.69(5) .
H(28) H(29) 3.26(5) 2_677
H(28) H(30) 2.57(6) 2_677
H(29) O(2) 3.25(3) .
H(29) O(3) 1.97(3) 1_465
H(29) O(3) 3.56(3) 2_766
H(29) N(1) 3.41(3) 1_554
H(29) N(1) 3.22(3) 2_677
H(29) C(15) 3.56(3) 1_554
H(29) C(26) 3.14(3) 1_465
H(29) H(1) 3.204 1_554
H(29) H(23) 3.250 1_465
H(29) H(27) 3.36(4) 1_554
H(29) H(27) 2.56(5) 2_677
H(29) H(28) 3.26(5) 2_677
H(30) O(1) 3.02(3) .
H(30) O(2) 1.79(3) .
H(30) O(3) 3.16(3) 1_465
H(30) O(3) 3.02(3) 2_766
H(30) O(4) 3.52(3) 2_766
H(30) N(1) 2.99(4) 2_677
H(30) C(17) 2.72(3) .
H(30) C(26) 3.27(3) 2_766
H(30) H(26) 3.53(5) 1_554
H(30) H(27) 3.53(4) 1_554
H(30) H(27) 2.82(5) 2_677
H(30) H(28) 2.57(6) 2_677
H(31) O(1) 1.94(3) .
H(31) O(2) 2.80(4) .
H(31) O(4) 3.22(4) 1_565
H(31) N(2) 3.01(3) 2_777
H(31) N(4) 3.21(3) 2_776
H(31) C(17) 2.67(4) .
H(31) H(25) 2.60(4) 2_777
H(31) H(26) 2.80(4) 2_777
H(31) H(31) 3.17(5) 2_776
H(31) H(32) 3.34(4) 2_776
H(32) O(1) 3.46(3) .
H(32) O(4) 1.88(3) 1_565
H(32) N(2) 3.23(3) 2_777
H(32) C(26) 3.00(3) 1_565
H(32) H(9) 2.814 2_777
H(32) H(22) 3.242 1_565
H(32) H(25) 3.32(4) 2_777
H(32) H(26) 2.52(4) 2_777
H(32) H(31) 3.34(4) 2_776

loop_
_geom_torsion_atom_site_label_1
_geom_torsion_atom_site_label_2
_geom_torsion_atom_site_label_3
_geom_torsion_atom_site_label_4
_geom_torsion
C(2) C(1) C(11) C(9) -177.3(2)
C(2) C(1) C(11) C(12) 0.9(4)
C(11) C(1) C(2) C(3) -1.7(4)
C(2) C(1) C(15) N(1) 46.1(4)
C(2) C(1) C(15) N(2) -132.1(3)
C(15) C(1) C(2) C(3) 178.2(2)
C(11) C(1) C(15) N(1) -133.9(3)
C(11) C(1) C(15) N(2) 47.8(4)
C(15) C(1) C(11) C(9) 2.8(4)
C(15) C(1) C(11) C(12) -179.0(2)
C(1) C(2) C(3) C(4) 1.1(4)
C(2) C(3) C(4) C(12) 0.4(5)
C(3) C(4) C(12) C(10) 178.8(3)
C(3) C(4) C(12) C(11) -1.1(4)
C(6) C(5) C(14) C(10) 178.2(3)
C(6) C(5) C(14) C(13) -0.9(4)
C(14) C(5) C(6) C(7) 1.1(4)
C(5) C(6) C(7) C(8) 0.2(4)
C(6) C(7) C(8) C(13) -1.7(4)
C(6) C(7) C(8) C(16) 177.9(2)
C(7) C(8) C(13) C(9) -175.9(2)
C(7) C(8) C(13) C(14) 1.8(4)
C(7) C(8) C(16) N(3) -120.6(3)
C(7) C(8) C(16) N(4) 59.4(4)
C(13) C(8) C(16) N(3) 58.9(4)
C(13) C(8) C(16) N(4) -121.1(3)
C(16) C(8) C(13) C(9) 4.5(4)
C(16) C(8) C(13) C(14) -177.7(2)
C(11) C(9) C(13) C(8) 179.2(2)
C(11) C(9) C(13) C(14) 1.5(4)
C(13) C(9) C(11) C(1) 178.2(2)
C(13) C(9) C(11) C(12) 0.0(4)
C(12) C(10) C(14) C(5) -178.5(2)
C(12) C(10) C(14) C(13) 0.7(4)
C(14) C(10) C(12) C(4) -179.1(2)
C(14) C(10) C(12) C(11) 0.8(4)
C(1) C(11) C(12) C(4) 0.5(4)
C(1) C(11) C(12) C(10) -179.4(2)
C(9) C(11) C(12) C(4) 178.8(2)
C(9) C(11) C(12) C(10) -1.2(4)
C(8) C(13) C(14) C(5) -0.5(4)
C(8) C(13) C(14) C(10) -179.7(2)
C(9) C(13) C(14) C(5) 177.4(2)
C(9) C(13) C(14) C(10) -1.8(4)
O(1) C(17) C(18) C(19) -50.3(4)
O(2) C(17) C(18) C(19) 126.8(3)
C(17) C(18) C(19) C(20) -169.8(2)
C(18) C(19) C(20) C(21) -178.8(2)
C(19) C(20) C(21) C(22) 178.8(2)
C(20) C(21) C(22) C(23) 179.4(2)
C(21) C(22) C(23) C(24) -178.2(2)
C(22) C(23) C(24) C(25) 179.7(2)
C(23) C(24) C(25) C(26) 178.1(2)
C(24) C(25) C(26) O(3) -150.4(2)
C(24) C(25) C(26) O(4) 30.1(4)
